data_9002205
loop_
_publ_author_name
'Troitzsch, U.'
'Ellis, D. J.'

_publ_section_title 'The synthesis and crystal structure of CaAlFSiO4, the Al-F analog of titanite'
_journal_name_full 'American Mineralogist'
_journal_page_first 1162
_journal_page_last 1169
_journal_volume 84
_journal_year 1999
_chemical_formula_sum 'Al Ca F O4 Si'
_chemical_name_mineral Titanite
_space_group_IT_number 15
_symmetry_space_group_name_Hall '-A 2ya'
_symmetry_space_group_name_H-M 'A 1 2/a 1'
_cell_angle_alpha 90
_cell_angle_beta 114.684
_cell_angle_gamma 90
_cell_length_a 6.9149
_cell_length_b 8.5064
_cell_length_c 6.4384
_cell_formula_units_Z 4
_cell_volume 344.108
_database_code_amcsd 0002273
_exptl_crystal_density_diffrn 3.439
_cod_original_formula_sum 'Ca Al Si F O4'
_cod_database_code 9002205

loop_
_space_group_symop_operation_xyz
x,y,z
x,1/2+y,1/2+z
1/2+x,-y,z
1/2+x,1/2-y,1/2+z
1/2-x,y,-z
1/2-x,1/2+y,1/2-z
-x,-y,-z
-x,1/2-y,1/2-z

loop_
_atom_site_label
_atom_site_fract_x
_atom_site_fract_y
_atom_site_fract_z
_atom_site_U_iso_or_equiv
Ca 0.25000 0.16370 0.00000 0.01900
Al 0.50000 0.00000 0.50000 0.02216
Si 0.75000 0.18600 0.00000 0.01532
F1 0.75000 0.07090 0.50000 0.01456
O2 0.90310 0.06670 0.19040 0.01013
O3 0.38870 0.20110 0.40310 0.01001

loop_
_cod_related_entry_id
_cod_related_entry_database
_cod_related_entry_code
1 AMCSD 0002273
